data_4511687
loop_
_publ_author_name
'Santos, Ol\'impia M. M.'
'Silva, Douglas M.'
'Martins, Felipe T.'
'Legendre, Alexandre O.'
'Azarias, Lilian C.'
'Rosa, Iara M. L.'
'Neves, Person P.'
'de Araujo, Magali B.'
'Doriguetto, Antonio C.'

_publ_section_title
;
 Protonation Pattern, Tautomerism, Conformerism, and Physicochemical
 Analysis in New Crystal Forms of the Antibiotic Doxycycline
;
_journal_issue 8
_journal_name_full 'Crystal Growth &amp; Design'
_journal_page_first 3711
_journal_paper_doi 10.1021/cg500877z
_journal_volume 14
_journal_year 2014
_chemical_absolute_configuration syn
_chemical_compound_source 'synthesis as described'
_chemical_formula_moiety 'C22 H24 N2 O8, 2(O1 H2), 1(C2 O2 H4)'
_chemical_formula_sum 'C24 H32 N2 O12'
_chemical_formula_weight 540.51
_chemical_melting_point 475
_chemical_name_common 'doxycycline acetic acid dihydrate'
_chemical_name_systematic
;
2-Naphthacenecarboxamide, 4-(dimethylamino)-1,4,4a,5,5a,6,11,12a-
octahydro-3,5,10,12,12a-pentahydroxy-6-methyl-1,11-dioxo-,
acetic acid, dihydrate, (4S,4aR,5S,5aR,6R,12aS)- (9CI)
;
_space_group_crystal_system orthorhombic
_space_group_IT_number 19
_space_group_name_Hall 'P 2ac 2ab'
_space_group_name_H-M_alt 'P 21 21 21'
_symmetry_space_group_name_Hall 'P 2ac 2ab'
_symmetry_space_group_name_H-M 'P 21 21 21'
_atom_sites_solution_hydrogens mixed
_atom_sites_solution_primary direct
_atom_sites_solution_secondary difmap
_audit_creation_date 2013-11-10T19:01:05-00:00
_audit_creation_method 'WinGX routine CIF_UPDATE'
_cell_angle_alpha 90
_cell_angle_beta 90
_cell_angle_gamma 90
_cell_formula_units_Z 4
_cell_length_a 6.4753(2)
_cell_length_b 9.0970(4)
_cell_length_c 42.8077(16)
_cell_measurement_reflns_used 7843
_cell_measurement_temperature 293(2)
_cell_measurement_theta_max 29.4269
_cell_measurement_theta_min 2.8493
_cell_volume 2521.62(17)
_computing_cell_refinement
;
        CrysAlisPro, Oxford Diffraction Ltd.,
        Version 1.171.33.55 (release 05-01-2010 CrysAlis171 .NET)
        (compiled Jan  5 2010,16:28:46)
;
_computing_data_collection
;
        CrysAlisPro, Oxford Diffraction Ltd.,
        Version 1.171.33.55 (release 05-01-2010 CrysAlis171 .NET)
        (compiled Jan  5 2010,16:28:46)
;
_computing_data_reduction
;
        CrysAlisPro, Oxford Diffraction Ltd.,
        Version 1.171.33.55 (release 05-01-2010 CrysAlis171 .NET)
        (compiled Jan  5 2010,16:28:46)
;
_computing_molecular_graphics 'Ortep-3 for Windows (Farrugia, 1997); Mercury (Bruno et al. 2002)'
_computing_publication_material 'WinGX publication routines (Farrugia, 1999); enCIFer (Allen et al., 2004)'
_computing_structure_refinement 'SHELXL-2013 (Sheldrick, 2013)'
_diffrn_ambient_temperature 293(2)
_diffrn_detector_area_resol_mean 10.4186
_diffrn_measured_fraction_theta_full 0.998
_diffrn_measured_fraction_theta_max 0.935
_diffrn_measurement_device_type 'Xcalibur, Atlas, Gemini ultra'
_diffrn_measurement_method '\w scans'
_diffrn_orient_matrix_UB_11 -0.0111578000
_diffrn_orient_matrix_UB_12 0.0215741000
_diffrn_orient_matrix_UB_13 -0.0158353000
_diffrn_orient_matrix_UB_21 -0.0572726000
_diffrn_orient_matrix_UB_22 0.0625483000
_diffrn_orient_matrix_UB_23 0.0047800000
_diffrn_orient_matrix_UB_31 0.0926484000
_diffrn_orient_matrix_UB_32 0.0412735000
_diffrn_orient_matrix_UB_33 0.0010474000
_diffrn_radiation_type MoK\a
_diffrn_radiation_wavelength 0.71073
_diffrn_reflns_av_R_equivalents 0.0479
_diffrn_reflns_Laue_measured_fraction_full 0.998
_diffrn_reflns_Laue_measured_fraction_max 0.935
_diffrn_reflns_limit_h_max 8
_diffrn_reflns_limit_h_min -7
_diffrn_reflns_limit_k_max 10
_diffrn_reflns_limit_k_min -12
_diffrn_reflns_limit_l_max 55
_diffrn_reflns_limit_l_min -57
_diffrn_reflns_number 24360
_diffrn_reflns_point_group_measured_fraction_full 0.999
_diffrn_reflns_point_group_measured_fraction_max 0.899
_diffrn_reflns_theta_full 25.242
_diffrn_reflns_theta_max 29.492
_diffrn_reflns_theta_min 2.855
_exptl_absorpt_coefficient_mu 0.115
_exptl_absorpt_correction_T_max 1
_exptl_absorpt_correction_T_min 0.84514
_exptl_absorpt_correction_type multi-scan
_exptl_absorpt_process_details
;
        CrysAlisPro, Oxford Diffraction Ltd.,
        Version 1.171.33.55 (release 05-01-2010 CrysAlis171 .NET)
        (compiled Jan  5 2010,16:28:46)
        Empirical absorption correction using spherical harmonics,
 implemented in SCALE3 ABSPACK scaling algorithm.
;
_exptl_crystal_colour colorless
_exptl_crystal_density_diffrn 1.424
_exptl_crystal_density_method 'not measured'
_exptl_crystal_description prism
_exptl_crystal_F_000 1144
_exptl_crystal_size_max 0.25
_exptl_crystal_size_mid 0.15
_exptl_crystal_size_min 0.12
_refine_diff_density_max 0.194
_refine_diff_density_min -0.192
_refine_diff_density_rms 0.039
_refine_ls_abs_structure_details
;
 Flack x determined using 1420 quotients [(I+)-(I-)]/[(I+)+(I-)]
 (Parsons and Flack (2004), Acta Cryst. A60, s61).
;
_refine_ls_abs_structure_Flack 0.7(5)
_refine_ls_extinction_method none
_refine_ls_goodness_of_fit_ref 0.943
_refine_ls_hydrogen_treatment mixed
_refine_ls_matrix_type full
_refine_ls_number_parameters 356
_refine_ls_number_reflns 6303
_refine_ls_number_restraints 0
_refine_ls_restrained_S_all 0.943
_refine_ls_R_factor_all 0.0715
_refine_ls_R_factor_gt 0.0432
_refine_ls_shift/su_max 0.001
_refine_ls_shift/su_mean 0
_refine_ls_structure_factor_coef Fsqd
_refine_ls_weighting_details 'w=1/[\s^2^(Fo^2^)+(0.0529P)^2^] where P=(Fo^2^+2Fc^2^)/3'
_refine_ls_weighting_scheme calc
_refine_ls_wR_factor_gt 0.0928
_refine_ls_wR_factor_ref 0.0989
_reflns_number_gt 4257
_reflns_number_total 6303
_reflns_threshold_expression 'I > 2\s(I)'
_cod_data_source_file cg500877z_si_003.cif
_cod_data_source_block dox_ac
_cod_depositor_comments 'Adding full bibliography for 4511685--4511687.cif.'
_cod_database_code 4511687

loop_
_space_group_symop_operation_xyz
'x, y, z'
'-x+1/2, -y, z+1/2'
'x+1/2, -y+1/2, -z'
'-x, y+1/2, -z+1/2'

loop_
_atom_site_label
_atom_site_type_symbol
_atom_site_fract_x
_atom_site_fract_y
_atom_site_fract_z
_atom_site_U_iso_or_equiv
_atom_site_adp_type
_atom_site_occupancy
_atom_site_calc_flag
C1 C 0.2972(5) 0.3249(3) 0.23157(6) 0.0466(7) Uani 1 d
C2 C 0.1583(6) 0.3858(3) 0.21063(7) 0.0570(9) Uani 1 d
H2 H 0.1836 0.3812 0.1893 0.068 Uiso 1 calc
C3 C -0.0148(6) 0.4521(4) 0.22156(7) 0.0625(10) Uani 1 d
H3 H -0.1066 0.4936 0.2074 0.075 Uiso 1 calc
C4 C -0.0596(5) 0.4600(4) 0.25317(7) 0.0557(8) Uani 1 d
H4 H -0.1807 0.5051 0.2598 0.067 Uiso 1 calc
C5 C 0.0757(4) 0.4008(3) 0.27496(6) 0.0400(7) Uani 1 d
C6 C 0.2578(4) 0.3336(3) 0.26401(6) 0.0379(6) Uani 1 d
C7 C 0.0319(4) 0.4031(3) 0.30969(6) 0.0381(6) Uani 1 d
H7 H -0.0175 0.3047 0.3153 0.046 Uiso 1 calc
C8 C 0.2385(4) 0.4265(3) 0.32703(5) 0.0309(5) Uani 1 d
H8 H 0.2998 0.517 0.3188 0.037 Uiso 1 calc
C9 C 0.3822(4) 0.3026(3) 0.31866(5) 0.0300(5) Uani 1 d
C10 C 0.3986(4) 0.2650(3) 0.28605(5) 0.0350(6) Uani 1 d
C11 C 0.2178(4) 0.4464(3) 0.36251(5) 0.0314(5) Uani 1 d
H11 H 0.1216 0.3714 0.3701 0.038 Uiso 1 calc
C12 C 0.4268(4) 0.4217(3) 0.37913(5) 0.0291(5) Uani 1 d
H12 H 0.5297 0.4874 0.3698 0.035 Uiso 1 calc
C13 C 0.4976(3) 0.2642(3) 0.37469(5) 0.0293(5) Uani 1 d
C14 C 0.4990(4) 0.2293(3) 0.34005(5) 0.0313(5) Uani 1 d
C15 C 0.4068(4) 0.4586(3) 0.41398(5) 0.0320(6) Uani 1 d
H15 H 0.2758 0.5119 0.4157 0.038 Uiso 1 calc
C16 C 0.3849(4) 0.3298(3) 0.43629(5) 0.0332(6) Uani 1 d
C17 C 0.3138(4) 0.1929(3) 0.42453(5) 0.0305(5) Uani 1 d
C18 C 0.3517(4) 0.1575(3) 0.39220(5) 0.0312(5) Uani 1 d
C19 C -0.1357(5) 0.5101(4) 0.31880(7) 0.0550(8) Uani 1 d
H19A H -0.1573 0.5057 0.341 0.082 Uiso 1 calc
H19B H -0.2615 0.4848 0.3082 0.082 Uiso 1 calc
H19C H -0.0949 0.6078 0.313 0.082 Uiso 1 calc
C20 C 0.2167(4) 0.0863(3) 0.44538(6) 0.0352(6) Uani 1 d
C21 C 0.7823(5) 0.5069(5) 0.42672(8) 0.0756(12) Uani 1 d
H21A H 0.7855 0.4109 0.436 0.113 Uiso 1 calc
H21B H 0.8685 0.5723 0.4385 0.113 Uiso 1 calc
H21C H 0.8321 0.5013 0.4056 0.113 Uiso 1 calc
C22 C 0.5542(7) 0.7121(4) 0.41251(7) 0.0754(12) Uani 1 d
H22A H 0.4139 0.7462 0.4131 0.113 Uiso 1 calc
H22B H 0.6004 0.7077 0.3912 0.113 Uiso 1 calc
H22C H 0.6404 0.7786 0.424 0.113 Uiso 1 calc
N1 N 0.5664(4) 0.5631(3) 0.42671(5) 0.0454(6) Uani 1 d
H1A H 0.5305 0.5768 0.4488 0.068 Uiso 1 calc
N2 N 0.1897(4) 0.1232(3) 0.47523(5) 0.0501(6) Uani 1 d
H2A H 0.1319 0.0624 0.4879 0.075 Uiso 1 calc
H2B H 0.2301 0.2077 0.4818 0.075 Uiso 1 calc
O1 O 0.4660(4) 0.2585(3) 0.22010(4) 0.0614(6) Uani 1 d
H1 H 0.5366 0.2273 0.2346 0.092 Uiso 1 calc
O2 O 0.5326(3) 0.1745(2) 0.27669(4) 0.0517(6) Uani 1 d
O3 O 0.6296(3) 0.1232(2) 0.33226(4) 0.0434(5) Uani 1 d
H3A H 0.6414 0.1202 0.3132 0.065 Uiso 1 calc
O4 O 0.1358(3) 0.5858(2) 0.37065(4) 0.0439(5) Uani 1 d
H4A H 0.1968 0.6502 0.3609 0.066 Uiso 1 calc
O5 O 0.7000(2) 0.2523(2) 0.38686(4) 0.0400(4) Uani 1 d
H5 H 0.7334 0.1654 0.3876 0.06 Uiso 1 calc
O6 O 0.2859(3) 0.0495(2) 0.37814(4) 0.0486(5) Uani 1 d
O7 O 0.4132(3) 0.3614(2) 0.46434(4) 0.0494(5) Uani 1 d
O8 O 0.1571(3) -0.0374(2) 0.43607(4) 0.0507(5) Uani 1 d
C23 C 0.1419(4) -0.2796(3) 0.49587(6) 0.0335(6) Uani 1 d
C24 C 0.1439(5) -0.4269(3) 0.51077(7) 0.0520(7) Uani 1 d
H24A H 0.2035 -0.497 0.4967 0.078 Uiso 1 calc
H24B H 0.005 -0.4557 0.5157 0.078 Uiso 1 calc
H24C H 0.2244 -0.4231 0.5296 0.078 Uiso 1 calc
O9 O 0.1542(3) -0.2819(2) 0.46533(4) 0.0448(5) Uani 1 d
O10 O 0.1302(3) -0.1650(2) 0.51051(4) 0.0463(5) Uani 1 d
H9 H 0.138(6) -0.181(4) 0.4583(8) 0.069 Uiso 1 d
O11 O 0.8563(3) -0.0273(3) 0.38810(6) 0.0675(6) Uani 1 d
H11A H 0.9076 -0.0346 0.3699 0.101 Uiso 1 d
H11B H 0.954 -0.0377 0.4012 0.101 Uiso 1 d
O12 O 0.3478(7) 0.8055(3) 0.34086(6) 0.0993(11) Uani 1 d
H12A H 0.3511 0.8924 0.3482 0.149 Uiso 1 d
H12B H 0.4145 0.8056 0.3238 0.149 Uiso 1 d

loop_
_atom_site_aniso_label
_atom_site_aniso_U_11
_atom_site_aniso_U_22
_atom_site_aniso_U_33
_atom_site_aniso_U_23
_atom_site_aniso_U_13
_atom_site_aniso_U_12
C1 0.0685(19) 0.0411(17) 0.0303(14) -0.0027(12) 0.0000(13) -0.0140(16)
C2 0.095(3) 0.0454(18) 0.0303(15) 0.0055(13) -0.0091(16) -0.0199(19)
C3 0.091(3) 0.048(2) 0.0484(19) 0.0072(16) -0.0278(19) -0.004(2)
C4 0.066(2) 0.049(2) 0.0520(18) 0.0041(15) -0.0152(16) 0.0003(16)
C5 0.0499(16) 0.0331(16) 0.0370(14) 0.0034(12) -0.0072(12) -0.0087(13)
C6 0.0526(16) 0.0317(15) 0.0293(13) 0.0005(11) 0.0007(11) -0.0124(13)
C7 0.0410(14) 0.0364(16) 0.0368(14) 0.0065(12) 0.0009(11) -0.0044(13)
C8 0.0369(12) 0.0270(13) 0.0286(12) 0.0010(10) 0.0034(10) -0.0016(11)
C9 0.0359(12) 0.0287(14) 0.0254(11) -0.0044(10) 0.0044(10) -0.0037(12)
C10 0.0431(13) 0.0332(15) 0.0288(12) -0.0041(11) 0.0045(11) -0.0049(13)
C11 0.0368(12) 0.0282(14) 0.0292(12) -0.0018(10) 0.0084(10) 0.0002(12)
C12 0.0372(12) 0.0267(13) 0.0233(11) -0.0030(10) 0.0084(9) -0.0069(11)
C13 0.0316(12) 0.0335(14) 0.0227(11) -0.0060(10) 0.0029(9) -0.0003(11)
C14 0.0369(12) 0.0286(14) 0.0284(12) -0.0055(10) 0.0062(10) -0.0015(12)
C15 0.0411(13) 0.0298(14) 0.0252(12) -0.0068(10) 0.0062(10) -0.0067(12)
C16 0.0396(13) 0.0360(15) 0.0240(12) -0.0013(11) 0.0055(10) -0.0005(12)
C17 0.0378(13) 0.0288(14) 0.0248(12) 0.0008(10) 0.0022(10) -0.0011(11)
C18 0.0380(13) 0.0264(14) 0.0292(12) -0.0020(10) -0.0009(10) 0.0012(12)
C19 0.0433(16) 0.068(2) 0.0538(18) 0.0051(16) 0.0006(13) 0.0074(17)
C20 0.0413(14) 0.0339(16) 0.0305(13) 0.0053(11) -0.0031(11) 0.0029(13)
C21 0.0517(19) 0.111(3) 0.064(2) -0.043(2) 0.0109(16) -0.029(2)
C22 0.141(3) 0.045(2) 0.0402(17) -0.0041(15) 0.010(2) -0.045(2)
N1 0.0615(14) 0.0465(15) 0.0281(11) -0.0117(10) 0.0114(10) -0.0224(13)
N2 0.0757(17) 0.0436(14) 0.0311(12) 0.0050(10) 0.0143(12) -0.0087(13)
O1 0.0766(14) 0.0809(17) 0.0267(10) -0.0049(10) 0.0062(10) -0.0066(13)
O2 0.0665(13) 0.0600(14) 0.0285(9) -0.0123(9) 0.0050(9) 0.0147(11)
O3 0.0554(11) 0.0466(12) 0.0284(9) -0.0082(8) 0.0037(9) 0.0161(10)
O4 0.0579(11) 0.0324(11) 0.0416(11) -0.0022(8) 0.0145(9) 0.0077(10)
O5 0.0357(9) 0.0483(12) 0.0361(10) -0.0039(9) 0.0006(8) 0.0012(9)
O6 0.0666(12) 0.0403(12) 0.0387(10) -0.0132(9) 0.0127(9) -0.0176(11)
O7 0.0789(14) 0.0441(12) 0.0251(9) -0.0056(8) 0.0016(9) -0.0128(11)
O8 0.0769(13) 0.0403(12) 0.0349(10) 0.0079(8) -0.0087(10) -0.0187(11)
C23 0.0317(12) 0.0370(16) 0.0317(13) 0.0001(11) 0.0036(10) -0.0023(12)
C24 0.0619(18) 0.0434(17) 0.0508(17) 0.0065(14) 0.0151(15) 0.0037(16)
O9 0.0662(12) 0.0376(11) 0.0305(9) -0.0016(8) 0.0028(9) -0.0069(11)
O10 0.0659(13) 0.0402(12) 0.0326(10) -0.0049(8) 0.0047(9) 0.0004(10)
O11 0.0601(13) 0.0649(16) 0.0775(15) 0.0107(14) -0.0177(12) -0.0081(13)
O12 0.196(3) 0.0462(15) 0.0558(15) -0.0128(11) 0.0522(19) -0.0403(19)

loop_
_atom_type_symbol
_atom_type_description
_atom_type_scat_dispersion_real
_atom_type_scat_dispersion_imag
_atom_type_scat_source
C C 0.0033 0.0016 'International Tables Vol C Tables 4.2.6.8 and 6.1.1.4'
H H 0 0 'International Tables Vol C Tables 4.2.6.8 and 6.1.1.4'
N N 0.0061 0.0033 'International Tables Vol C Tables 4.2.6.8 and 6.1.1.4'
O O 0.0106 0.006 'International Tables Vol C Tables 4.2.6.8 and 6.1.1.4'

loop_
_geom_angle_atom_site_label_1
_geom_angle_atom_site_label_2
_geom_angle_atom_site_label_3
_geom_angle
O1 C1 C2 118.1(3)
O1 C1 C6 122.1(3)
C2 C1 C6 119.7(3)
C3 C2 C1 119.4(3)
C3 C2 H2 120.3
C1 C2 H2 120.3
C2 C3 C4 122.2(3)
C2 C3 H3 118.9
C4 C3 H3 118.9
C3 C4 C5 120.3(3)
C3 C4 H4 119.9
C5 C4 H4 119.9
C4 C5 C6 118.2(3)
C4 C5 C7 122.4(3)
C6 C5 C7 119.3(2)
C5 C6 C1 120.2(3)
C5 C6 C10 119.7(2)
C1 C6 C10 120.0(3)
C19 C7 C5 113.4(2)
C19 C7 C8 114.2(2)
C5 C7 C8 108.2(2)
C19 C7 H7 106.9
C5 C7 H7 106.9
C8 C7 H7 106.9
C9 C8 C11 112.20(19)
C9 C8 C7 108.5(2)
C11 C8 C7 114.58(19)
C9 C8 H8 107.1
C11 C8 H8 107.1
C7 C8 H8 107.1
C14 C9 C10 119.6(2)
C14 C9 C8 123.4(2)
C10 C9 C8 117.0(2)
O2 C10 C9 120.9(2)
O2 C10 C6 120.4(2)
C9 C10 C6 118.7(2)
O4 C11 C8 112.4(2)
O4 C11 C12 110.2(2)
C8 C11 C12 111.22(18)
O4 C11 H11 107.6
C8 C11 H11 107.6
C12 C11 H11 107.6
C13 C12 C15 110.7(2)
C13 C12 C11 110.2(2)
C15 C12 C11 109.99(18)
C13 C12 H12 108.6
C15 C12 H12 108.6
C11 C12 H12 108.6
O5 C13 C12 107.9(2)
O5 C13 C14 109.78(18)
C12 C13 C14 108.81(19)
O5 C13 C18 109.8(2)
C12 C13 C18 110.33(19)
C14 C13 C18 110.21(19)
O3 C14 C9 122.8(2)
O3 C14 C13 113.7(2)
C9 C14 C13 123.4(2)
N1 C15 C16 108.9(2)
N1 C15 C12 115.59(19)
C16 C15 C12 116.8(2)
N1 C15 H15 104.7
C16 C15 H15 104.7
C12 C15 H15 104.7
O7 C16 C17 126.2(2)
O7 C16 C15 114.4(2)
C17 C16 C15 119.0(2)
C16 C17 C18 118.7(2)
C16 C17 C20 120.4(2)
C18 C17 C20 120.8(2)
O6 C18 C17 126.2(2)
O6 C18 C13 118.4(2)
C17 C18 C13 115.4(2)
C7 C19 H19A 109.5
C7 C19 H19B 109.5
H19A C19 H19B 109.5
C7 C19 H19C 109.5
H19A C19 H19C 109.5
H19B C19 H19C 109.5
O8 C20 N2 119.4(2)
O8 C20 C17 122.3(2)
N2 C20 C17 118.4(2)
N1 C21 H21A 109.5
N1 C21 H21B 109.5
H21A C21 H21B 109.5
N1 C21 H21C 109.5
H21A C21 H21C 109.5
H21B C21 H21C 109.5
N1 C22 H22A 109.5
N1 C22 H22B 109.5
H22A C22 H22B 109.5
N1 C22 H22C 109.5
H22A C22 H22C 109.5
H22B C22 H22C 109.5
C22 N1 C21 111.3(3)
C22 N1 C15 113.0(3)
C21 N1 C15 115.3(2)
C22 N1 H1A 105.4
C21 N1 H1A 105.4
C15 N1 H1A 105.4
C20 N2 H2A 120
C20 N2 H2B 120
H2A N2 H2B 120
C1 O1 H1 109.5
C14 O3 H3A 109.5
C11 O4 H4A 109.5
C13 O5 H5 109.5
O10 C23 O9 122.0(2)
O10 C23 C24 123.5(2)
O9 C23 C24 114.5(2)
C23 C24 H24A 109.5
C23 C24 H24B 109.5
H24A C24 H24B 109.5
C23 C24 H24C 109.5
H24A C24 H24C 109.5
H24B C24 H24C 109.5
C23 O9 H9 106.6(19)
H11A O11 H11B 107.7
H12A O12 H12B 107.7

loop_
_geom_bond_atom_site_label_1
_geom_bond_atom_site_label_2
_geom_bond_distance
C1 O1 1.342(4)
C1 C2 1.385(4)
C1 C6 1.414(4)
C2 C3 1.356(5)
C2 H2 0.93
C3 C4 1.386(5)
C3 H3 0.93
C4 C5 1.388(4)
C4 H4 0.93
C5 C6 1.408(4)
C5 C7 1.514(4)
C6 C10 1.453(4)
C7 C19 1.509(4)
C7 C8 1.545(3)
C7 H7 0.98
C8 C9 1.504(3)
C8 C11 1.535(3)
C8 H8 0.98
C9 C14 1.363(4)
C9 C10 1.441(3)
C10 O2 1.262(3)
C11 O4 1.419(3)
C11 C12 1.545(3)
C11 H11 0.98
C12 C13 1.516(3)
C12 C15 1.535(3)
C12 H12 0.98
C13 O5 1.414(3)
C13 C14 1.517(3)
C13 C18 1.549(4)
C14 O3 1.326(3)
C15 N1 1.506(3)
C15 C16 1.518(4)
C15 H15 0.98
C16 O7 1.248(3)
C16 C17 1.420(4)
C17 C18 1.442(3)
C17 C20 1.460(3)
C18 O6 1.228(3)
C19 H19A 0.96
C19 H19B 0.96
C19 H19C 0.96
C20 O8 1.254(3)
C20 N2 1.333(3)
C21 N1 1.489(4)
C21 H21A 0.96
C21 H21B 0.96
C21 H21C 0.96
C22 N1 1.488(4)
C22 H22A 0.96
C22 H22B 0.96
C22 H22C 0.96
N1 H1A 0.98
N2 H2A 0.86
N2 H2B 0.86
O1 H1 0.82
O3 H3A 0.82
O4 H4A 0.82
O5 H5 0.82
C23 O10 1.219(3)
C23 O9 1.310(3)
C23 C24 1.484(4)
C24 H24A 0.96
C24 H24B 0.96
C24 H24C 0.96
O9 H9 0.98(3)
O11 H11A 0.8501
O11 H11B 0.85
O12 H12A 0.85
O12 H12B 0.85
